data_4517232
loop_
_publ_author_name
'Alice Heskia'
'Thierry Maris'
'James D. Wuest'

_publ_section_title
;
 Foiling Normal Patterns of Crystallization by Design. Polymorphism of
 Phosphangulene Chalcogenides
;
_journal_name_full 'Cryst. Growth & Design'
_journal_page_first 5390
_journal_page_last 5406
_journal_paper_doi 10.1021/acs.cgd.9b00907
_journal_volume 19
_journal_year 2019
_chemical_formula_moiety
;
0.5(C18 H9 O3.64 P S0.37), 0.5(C18 H9 O3.78 P S0.22)
;
_chemical_formula_sum 'C18 H9 O3.71 P S0.29'
_chemical_formula_weight 324.92
_chemical_name_common 'phosphangulene oxyde : phosphangulene sulfide 0.71:0.29'
_space_group_crystal_system monoclinic
_space_group_IT_number 14
_space_group_name_Hall '-P 2yn'
_space_group_name_H-M_alt 'P 1 21/n 1'
_atom_sites_solution_hydrogens geom
_atom_sites_solution_primary dual
_audit_contact_author_name
;
;
_audit_creation_date 2018-11-19
_audit_creation_method
;
Olex2 1.2
(compiled 2018.05.29 svn.r3508 for OlexSys, GUI svn.r5506)
;
_cell_angle_alpha 90
_cell_angle_beta 93.978(4)
_cell_angle_gamma 90
_cell_formula_units_Z 8
_cell_length_a 10.1281(8)
_cell_length_b 25.426(2)
_cell_length_c 10.6714(8)
_cell_measurement_reflns_used 9814
_cell_measurement_temperature 150
_cell_measurement_theta_max 60.744
_cell_measurement_theta_min 3.025
_cell_volume 2741.4(4)
_computing_cell_refinement
;       
SAINT (2013) V8.38A; Integration Software for Single Crystal Data. 
Bruker AXS Inc., Madison, WI 53719-1173.'
;
_computing_data_collection
;
APEX 2 (2013) Bruker AXS Inc., Madison, WI 53719-1173.
;
_computing_data_reduction
;       
SAINT (2013) V8.38A; Integration Software for Single Crystal Data. 
Bruker AXS Inc., Madison, WI 53719-1173.'
;
_computing_molecular_graphics 'Olex2 (Dolomanov et al., 2009)'
_computing_publication_material 'Olex2 (Dolomanov et al., 2009)'
_computing_structure_refinement 'XL (Sheldrick, 2008)'
_computing_structure_solution 'XT (Sheldrick, 2015)'
_diffrn_ambient_temperature 150
_diffrn_detector 'CMOS Area detector'
_diffrn_detector_area_resol_mean 10.24
_diffrn_detector_type 'Bruker Photon 100 CMOS Detector'
_diffrn_measured_fraction_theta_full 1.000
_diffrn_measured_fraction_theta_max 0.997
_diffrn_measurement_device 'k-geometry diffractometer'
_diffrn_measurement_device_type 'Bruker Venture Metaljet'
_diffrn_measurement_method '\w and \f scans'
_diffrn_radiation_collimation 'Focusing mirrors'
_diffrn_radiation_monochromator 'Helios MX Mirror Optics'
_diffrn_radiation_probe x-ray
_diffrn_radiation_type GaK\a
_diffrn_radiation_wavelength 1.34139
_diffrn_reflns_av_R_equivalents 0.0642
_diffrn_reflns_av_unetI/netI 0.0447
_diffrn_reflns_Laue_measured_fraction_full 1.000
_diffrn_reflns_Laue_measured_fraction_max 0.997
_diffrn_reflns_limit_h_max 13
_diffrn_reflns_limit_h_min -13
_diffrn_reflns_limit_k_max 33
_diffrn_reflns_limit_k_min -33
_diffrn_reflns_limit_l_max 13
_diffrn_reflns_limit_l_min -13
_diffrn_reflns_number 35967
_diffrn_reflns_point_group_measured_fraction_full 1.000
_diffrn_reflns_point_group_measured_fraction_max 0.997
_diffrn_reflns_theta_full 53.594
_diffrn_reflns_theta_max 60.826
_diffrn_reflns_theta_min 3.024
_diffrn_source 'Metal Jet'
_diffrn_source_target Ga
_diffrn_source_type 'Gallium Liquid Metal Jet Source'
_exptl_absorpt_coefficient_mu 1.539
_exptl_absorpt_correction_T_max 0.5814
_exptl_absorpt_correction_T_min 0.3794
_exptl_absorpt_correction_type multi-scan
_exptl_absorpt_process_details
;
SADABS-2016/2 (Bruker,2016/2) was used for absorption correction. 
wR2(int) was 0.1514 before and 0.0992 after correction. 
The Ratio of minimum to maximum transmission is 0.6526. 
The \l/2 correction factor is Not present.'
;
_exptl_crystal_colour 'clear light colourless'
_exptl_crystal_colour_lustre clear
_exptl_crystal_colour_modifier light
_exptl_crystal_colour_primary colourless
_exptl_crystal_density_diffrn 1.574
_exptl_crystal_description Plate
_exptl_crystal_F_000 1331
_exptl_crystal_size_max 0.23
_exptl_crystal_size_mid 0.17
_exptl_crystal_size_min 0.04
_refine_diff_density_max 0.495
_refine_diff_density_min -0.518
_refine_diff_density_rms 0.079
_refine_ls_extinction_coef 0.0045(3)
_refine_ls_extinction_expression Fc^*^=kFc[1+0.001xFc^2^\l^3^/sin(2\q)]^-1/4^
_refine_ls_extinction_method 'SHELXL-2018/3 (Sheldrick 2018)'
_refine_ls_goodness_of_fit_ref 1.078
_refine_ls_hydrogen_treatment constr
_refine_ls_matrix_type full
_refine_ls_number_parameters 424
_refine_ls_number_reflns 6310
_refine_ls_number_restraints 2
_refine_ls_restrained_S_all 1.079
_refine_ls_R_factor_all 0.0822
_refine_ls_R_factor_gt 0.0746
_refine_ls_shift/su_max 0.000
_refine_ls_shift/su_mean 0.000
_refine_ls_structure_factor_coef Fsqd
_refine_ls_weighting_details 'w=1/[\s^2^(Fo^2^)+(0.0319P)^2^+5.8876P] where P=(Fo^2^+2Fc^2^)/3'
_refine_ls_weighting_scheme calc
_refine_ls_wR_factor_gt 0.1650
_refine_ls_wR_factor_ref 0.1694
_reflns_Friedel_coverage 0.000
_reflns_Friedel_fraction_full .
_reflns_Friedel_fraction_max .
_reflns_number_gt 5529
_reflns_number_total 6310
_reflns_threshold_expression 'I > 2\s(I)'
_cod_data_source_file phango_phangs_jw2126.cif
_cod_data_source_block jw2126
_cod_depositor_comments
;
The following automatic conversions were performed:

data item '_diffrn_radiation_probe' value 'X-ray' was changed to
'x-ray' in accordance with the built-in table derived from the CIF
Core dictionary named 'cif_core.dic' version 2.4.5 last updated on
2014-11-21.

Automatic conversion script
Id: cif_fix_values 6909 2019-04-08 15:41:33Z antanas 
;
_cod_original_cell_volume 2741.5(4)
_cod_database_code 4517232

loop_
_space_group_symop_id
_space_group_symop_operation_xyz
1 'x, y, z'
2 '-x+1/2, y+1/2, -z+1/2'
3 '-x, -y, -z'
4 'x-1/2, -y-1/2, z-1/2'

loop_
_atom_site_label
_atom_site_type_symbol
_atom_site_fract_x
_atom_site_fract_y
_atom_site_fract_z
_atom_site_U_iso_or_equiv
_atom_site_adp_type
_atom_site_occupancy
_atom_site_site_symmetry_order
_atom_site_calc_flag
_atom_site_refinement_flags_posn
_atom_site_refinement_flags_adp
_atom_site_refinement_flags_occupancy
_atom_site_disorder_assembly
_atom_site_disorder_group
S4A S 0.7544(7) 0.1759(2) 0.4210(6) 0.0500(14) Uani 0.365(10) 1 d D . P A 1
O4A O 0.7385(11) 0.1914(3) 0.4209(11) 0.0500(14) Uani 0.635(10) 1 d D . P A 2
P1A P 0.77495(9) 0.24884(4) 0.41521(8) 0.0452(2) Uani 1 1 d D . . . .
O1A O 1.0265(2) 0.27905(11) 0.5663(2) 0.0519(6) Uani 1 1 d . . . . .
O2A O 0.5565(2) 0.31047(10) 0.5195(2) 0.0465(6) Uani 1 1 d . . . . .
O3A O 0.8024(2) 0.28507(11) 0.1521(2) 0.0515(6) Uani 1 1 d . . . . .
C1A C 0.7869(3) 0.28536(13) 0.5550(3) 0.0425(7) Uani 1 1 d . . . . .
C2A C 0.9090(4) 0.29262(14) 0.6191(3) 0.0462(8) Uani 1 1 d . . . . .
C3A C 0.9169(4) 0.31556(15) 0.7374(3) 0.0487(8) Uani 1 1 d . . . . .
H3A H 0.999342 0.319158 0.784784 0.058 Uiso 1 1 calc R . . . .
C4A C 0.7998(4) 0.33311(14) 0.7843(3) 0.0490(8) Uani 1 1 d . . . . .
H4A H 0.802820 0.346456 0.867641 0.059 Uiso 1 1 calc R . . . .
C5A C 0.6782(4) 0.33198(14) 0.7145(3) 0.0467(8) Uani 1 1 d . . . . .
H5A H 0.600954 0.346426 0.746773 0.056 Uiso 1 1 calc R . . . .
C6A C 0.6739(3) 0.30903(14) 0.5964(3) 0.0435(7) Uani 1 1 d . . . . .
C7A C 0.6645(3) 0.28995(14) 0.3293(3) 0.0444(8) Uani 1 1 d . . . . .
C8A C 0.5658(3) 0.31611(14) 0.3893(3) 0.0431(7) Uani 1 1 d . . . . .
C9A C 0.4784(3) 0.34908(15) 0.3226(3) 0.0465(8) Uani 1 1 d . . . . .
H9A H 0.408074 0.365599 0.362037 0.056 Uiso 1 1 calc R . . . .
C10A C 0.4962(4) 0.35746(16) 0.1955(3) 0.0492(8) Uani 1 1 d . . . . .
H10A H 0.433638 0.378314 0.147311 0.059 Uiso 1 1 calc R . . . .
C11A C 0.6031(4) 0.33614(16) 0.1373(3) 0.0493(8) Uani 1 1 d . . . . .
H11A H 0.616379 0.344119 0.052149 0.059 Uiso 1 1 calc R . . . .
C12A C 0.6884(3) 0.30350(15) 0.2052(3) 0.0461(8) Uani 1 1 d . . . . .
C13A C 0.9220(3) 0.27085(15) 0.3552(3) 0.0463(8) Uani 1 1 d . . . . .
C14A C 1.0315(4) 0.28164(15) 0.4354(3) 0.0478(8) Uani 1 1 d . . . . .
C15A C 1.1486(4) 0.29692(16) 0.3874(4) 0.0538(9) Uani 1 1 d . . . . .
H15A H 1.226531 0.301845 0.440951 0.065 Uiso 1 1 calc R . . . .
C16A C 1.1495(4) 0.30497(15) 0.2577(4) 0.0528(9) Uani 1 1 d . . . . .
H16A H 1.230561 0.313830 0.223159 0.063 Uiso 1 1 calc R . . . .
C17A C 1.0367(4) 0.30049(15) 0.1785(3) 0.0497(8) Uani 1 1 d . . . . .
H17A H 1.038963 0.308106 0.091475 0.060 Uiso 1 1 calc R . . . .
C18A C 0.9200(4) 0.28468(14) 0.2276(3) 0.0468(8) Uani 1 1 d . . . . .
S4B S 0.2337(16) 0.4272(5) 0.2717(14) 0.0489(15) Uani 0.218(8) 1 d D . P B 1
O4B O 0.2508(11) 0.4394(3) 0.2921(10) 0.0489(15) Uani 0.782(8) 1 d D . P B 2
P1B P 0.25229(9) 0.49774(4) 0.28009(7) 0.0430(2) Uani 1 1 d D . . . .
O1B O 0.3720(3) 0.53210(13) 0.0460(2) 0.0616(8) Uani 1 1 d . . . . .
O2B O 0.4102(2) 0.54717(10) 0.49783(19) 0.0439(5) Uani 1 1 d . . . . .
O3B O -0.0209(2) 0.54294(10) 0.2749(2) 0.0448(5) Uani 1 1 d . . . . .
C1B C 0.4043(3) 0.52994(15) 0.2735(3) 0.0450(8) Uani 1 1 d . . . . .
C2B C 0.4507(4) 0.54256(18) 0.1570(3) 0.0545(10) Uani 1 1 d . . . . .
C3B C 0.5707(4) 0.5666(2) 0.1505(4) 0.0657(12) Uani 1 1 d . . . . .
H3B H 0.605006 0.573809 0.071595 0.079 Uiso 1 1 calc R . . . .
C4B C 0.6419(4) 0.5805(2) 0.2627(4) 0.0659(12) Uani 1 1 d . . . . .
H4B H 0.727421 0.595529 0.259214 0.079 Uiso 1 1 calc R . . . .
C5B C 0.5911(4) 0.57283(17) 0.3794(3) 0.0528(9) Uani 1 1 d . . . . .
H5B H 0.639494 0.583586 0.454531 0.063 Uiso 1 1 calc R . . . .
C6B C 0.4694(3) 0.54937(15) 0.3831(3) 0.0445(8) Uani 1 1 d . . . . .
C7B C 0.1883(3) 0.53531(13) 0.3986(3) 0.0389(7) Uani 1 1 d . . . . .
C8B C 0.2730(3) 0.55332(13) 0.4983(3) 0.0399(7) Uani 1 1 d . . . . .
C9B C 0.2208(3) 0.57918(14) 0.5972(3) 0.0431(7) Uani 1 1 d . . . . .
H9B H 0.275896 0.590181 0.667999 0.052 Uiso 1 1 calc R . . . .
C10B C 0.0858(4) 0.58869(14) 0.5903(3) 0.0459(8) Uani 1 1 d . . . . .
H10B H 0.048597 0.603869 0.661224 0.055 Uiso 1 1 calc R . . . .
C11B C 0.0016(3) 0.57718(14) 0.4852(3) 0.0432(7) Uani 1 1 d . . . . .
H11B H -0.089298 0.586667 0.480798 0.052 Uiso 1 1 calc R . . . .
C12B C 0.0569(3) 0.55111(13) 0.3866(3) 0.0397(7) Uani 1 1 d . . . . .
C13B C 0.1682(3) 0.52870(14) 0.1517(3) 0.0428(7) Uani 1 1 d . . . . .
C14B C 0.2360(4) 0.54058(16) 0.0463(3) 0.0507(9) Uani 1 1 d . . . . .
C15B C 0.1673(4) 0.56151(17) -0.0590(3) 0.0566(10) Uani 1 1 d . . . . .
H15B H 0.210428 0.567668 -0.133935 0.068 Uiso 1 1 calc R . . . .
C16B C 0.0343(4) 0.57326(16) -0.0524(3) 0.0541(9) Uani 1 1 d . . . . .
H16B H -0.014584 0.585207 -0.126173 0.065 Uiso 1 1 calc R . . . .
C17B C -0.0306(4) 0.56825(15) 0.0579(3) 0.0493(8) Uani 1 1 d . . . . .
H17B H -0.119727 0.579423 0.062136 0.059 Uiso 1 1 calc R . . . .
C18B C 0.0399(3) 0.54628(14) 0.1616(3) 0.0427(7) Uani 1 1 d . . . . .

loop_
_atom_site_aniso_label
_atom_site_aniso_U_11
_atom_site_aniso_U_22
_atom_site_aniso_U_33
_atom_site_aniso_U_23
_atom_site_aniso_U_13
_atom_site_aniso_U_12
S4A 0.058(2) 0.045(3) 0.0485(11) -0.006(2) 0.0132(11) -0.006(2)
O4A 0.058(2) 0.045(3) 0.0485(11) -0.006(2) 0.0132(11) -0.006(2)
P1A 0.0514(5) 0.0488(5) 0.0367(4) -0.0038(4) 0.0115(4) -0.0007(4)
O1A 0.0499(14) 0.0637(16) 0.0424(13) 0.0029(11) 0.0050(10) 0.0109(12)
O2A 0.0463(13) 0.0605(15) 0.0340(11) 0.0006(10) 0.0119(9) -0.0017(11)
O3A 0.0509(14) 0.0695(17) 0.0351(12) -0.0095(11) 0.0109(10) -0.0036(12)
C1A 0.0505(19) 0.0451(18) 0.0328(15) 0.0013(13) 0.0100(13) -0.0002(14)
C2A 0.052(2) 0.0487(19) 0.0385(17) 0.0067(14) 0.0076(14) 0.0078(15)
C3A 0.058(2) 0.051(2) 0.0372(17) 0.0035(15) 0.0006(15) -0.0013(16)
C4A 0.068(2) 0.050(2) 0.0305(15) 0.0005(14) 0.0090(15) 0.0012(17)
C5A 0.061(2) 0.0466(19) 0.0345(16) 0.0037(14) 0.0146(15) 0.0013(16)
C6A 0.0506(19) 0.0494(19) 0.0315(15) 0.0056(13) 0.0094(13) -0.0004(15)
C7A 0.0477(18) 0.054(2) 0.0323(15) -0.0048(14) 0.0085(13) -0.0072(15)
C8A 0.0429(17) 0.054(2) 0.0329(15) -0.0027(14) 0.0088(13) -0.0088(15)
C9A 0.0408(17) 0.061(2) 0.0384(17) -0.0032(15) 0.0061(13) -0.0049(15)
C10A 0.0461(19) 0.064(2) 0.0367(16) -0.0016(16) -0.0006(14) -0.0042(16)
C11A 0.053(2) 0.065(2) 0.0313(15) -0.0031(15) 0.0064(14) -0.0082(17)
C12A 0.0477(18) 0.058(2) 0.0335(16) -0.0090(14) 0.0100(13) -0.0068(16)
C13A 0.0475(18) 0.0502(19) 0.0422(17) -0.0060(15) 0.0112(14) 0.0041(15)
C14A 0.0494(19) 0.0489(19) 0.0458(18) -0.0028(15) 0.0092(15) 0.0058(15)
C15A 0.0446(19) 0.057(2) 0.060(2) -0.0057(18) 0.0076(16) 0.0045(16)
C16A 0.049(2) 0.056(2) 0.056(2) -0.0090(17) 0.0196(16) 0.0034(16)
C17A 0.051(2) 0.056(2) 0.0440(18) -0.0078(16) 0.0190(15) 0.0013(16)
C18A 0.054(2) 0.0474(19) 0.0407(17) -0.0069(14) 0.0135(15) 0.0032(15)
S4B 0.053(3) 0.043(4) 0.050(4) -0.003(2) 0.001(2) 0.000(3)
O4B 0.053(3) 0.043(4) 0.050(4) -0.003(2) 0.001(2) 0.000(3)
P1B 0.0449(5) 0.0528(5) 0.0322(4) -0.0072(3) 0.0091(3) -0.0010(4)
O1B 0.0516(14) 0.105(2) 0.0303(11) -0.0198(13) 0.0138(10) -0.0138(14)
O2B 0.0407(12) 0.0622(15) 0.0291(10) -0.0005(10) 0.0038(9) 0.0020(10)
O3B 0.0417(12) 0.0619(15) 0.0313(11) -0.0001(10) 0.0053(9) -0.0025(11)
C1B 0.0407(17) 0.059(2) 0.0356(16) -0.0089(14) 0.0072(13) -0.0011(15)
C2B 0.0479(19) 0.083(3) 0.0338(16) -0.0161(17) 0.0128(14) -0.0047(18)
C3B 0.050(2) 0.110(4) 0.0395(18) -0.017(2) 0.0192(16) -0.012(2)
C4B 0.043(2) 0.110(4) 0.046(2) -0.015(2) 0.0124(16) -0.010(2)
C5B 0.0418(18) 0.076(3) 0.0405(18) -0.0115(17) 0.0050(14) 0.0008(17)
C6B 0.0423(17) 0.061(2) 0.0311(15) -0.0009(14) 0.0055(12) 0.0060(15)
C7B 0.0477(17) 0.0448(17) 0.0253(13) 0.0006(12) 0.0104(12) -0.0018(13)
C8B 0.0455(17) 0.0472(18) 0.0275(14) 0.0031(12) 0.0070(12) 0.0009(14)
C9B 0.0511(19) 0.054(2) 0.0249(14) 0.0015(13) 0.0076(13) -0.0052(15)
C10B 0.056(2) 0.054(2) 0.0285(15) -0.0011(14) 0.0148(14) -0.0014(16)
C11B 0.0449(17) 0.0531(19) 0.0331(15) 0.0016(14) 0.0130(13) -0.0015(15)
C12B 0.0428(17) 0.0482(18) 0.0289(14) 0.0033(13) 0.0074(12) -0.0042(14)
C13B 0.0461(17) 0.056(2) 0.0269(14) -0.0076(13) 0.0053(12) -0.0066(15)
C14B 0.052(2) 0.070(2) 0.0313(16) -0.0119(15) 0.0124(14) -0.0141(17)
C15B 0.071(3) 0.074(3) 0.0256(15) -0.0043(15) 0.0085(15) -0.024(2)
C16B 0.070(2) 0.060(2) 0.0310(16) -0.0008(15) -0.0035(16) -0.0137(19)
C17B 0.052(2) 0.059(2) 0.0357(16) -0.0046(15) -0.0008(14) -0.0074(17)
C18B 0.0486(18) 0.0508(19) 0.0291(14) -0.0028(13) 0.0048(13) -0.0084(15)

loop_
_atom_type_symbol
_atom_type_description
_atom_type_scat_dispersion_real
_atom_type_scat_dispersion_imag
_atom_type_scat_source
C C 0.0137 0.0067 'International Tables Vol C Tables 4.2.6.8 and 6.1.1.4'
H H 0.0000 0.0000 'International Tables Vol C Tables 4.2.6.8 and 6.1.1.4'
O O 0.0389 0.0241 'International Tables Vol C Tables 4.2.6.8 and 6.1.1.4'
P P 0.2543 0.3332 'International Tables Vol C Tables 4.2.6.8 and 6.1.1.4'
S S 0.2925 0.4295 'International Tables Vol C Tables 4.2.6.8 and 6.1.1.4'

loop_
_geom_angle_atom_site_label_1
_geom_angle_atom_site_label_2
_geom_angle_atom_site_label_3
_geom_angle
_geom_angle_site_symmetry_1
_geom_angle_site_symmetry_3
O4A P1A C1A 118.8(4) . .
O4A P1A C7A 116.9(5) . .
O4A P1A C13A 122.7(4) . .
C1A P1A S4A 119.9(2) . .
C7A P1A S4A 122.9(3) . .
C7A P1A C1A 97.68(16) . .
C7A P1A C13A 98.44(17) . .
C13A P1A S4A 115.4(2) . .
C13A P1A C1A 97.55(16) . .
C2A O1A C14A 118.8(3) . .
C6A O2A C8A 118.1(2) . .
C18A O3A C12A 117.7(2) . .
C2A C1A P1A 119.9(3) . .
C2A C1A C6A 120.8(3) . .
C6A C1A P1A 119.3(3) . .
C1A C2A O1A 121.7(3) . .
C1A C2A C3A 119.9(3) . .
C3A C2A O1A 118.3(3) . .
C2A C3A H3A 121.1 . .
C2A C3A C4A 117.7(3) . .
C4A C3A H3A 121.1 . .
C3A C4A H4A 118.5 . .
C3A C4A C5A 123.0(3) . .
C5A C4A H4A 118.5 . .
C4A C5A H5A 121.1 . .
C6A C5A C4A 117.7(3) . .
C6A C5A H5A 121.1 . .
C1A C6A O2A 120.6(3) . .
C5A C6A O2A 119.7(3) . .
C5A C6A C1A 119.7(3) . .
C8A C7A P1A 120.0(2) . .
C8A C7A C12A 119.4(3) . .
C12A C7A P1A 119.8(3) . .
C7A C8A O2A 120.3(3) . .
C9A C8A O2A 119.1(3) . .
C9A C8A C7A 120.6(3) . .
C8A C9A H9A 120.9 . .
C8A C9A C10A 118.1(3) . .
C10A C9A H9A 120.9 . .
C9A C10A H10A 119.0 . .
C11A C10A C9A 122.0(3) . .
C11A C10A H10A 119.0 . .
C10A C11A H11A 120.6 . .
C12A C11A C10A 118.7(3) . .
C12A C11A H11A 120.6 . .
O3A C12A C7A 120.0(3) . .
C11A C12A O3A 119.7(3) . .
C11A C12A C7A 120.3(3) . .
C14A C13A P1A 120.2(3) . .
C14A C13A C18A 120.5(3) . .
C18A C13A P1A 118.6(3) . .
C13A C14A O1A 121.7(3) . .
C13A C14A C15A 120.0(3) . .
C15A C14A O1A 118.3(3) . .
C14A C15A H15A 120.9 . .
C14A C15A C16A 118.2(4) . .
C16A C15A H15A 120.9 . .
C15A C16A H16A 118.9 . .
C17A C16A C15A 122.2(3) . .
C17A C16A H16A 118.9 . .
C16A C17A H17A 120.5 . .
C16A C17A C18A 119.0(3) . .
C18A C17A H17A 120.5 . .
O3A C18A C13A 121.2(3) . .
C17A C18A O3A 119.8(3) . .
C17A C18A C13A 119.0(3) . .
O4B P1B C1B 118.9(5) . .
O4B P1B C7B 118.5(4) . .
O4B P1B C13B 120.6(4) . .
C1B P1B S4B 123.5(6) . .
C7B P1B S4B 122.5(5) . .
C7B P1B C1B 98.34(16) . .
C7B P1B C13B 97.83(16) . .
C13B P1B S4B 111.4(5) . .
C13B P1B C1B 98.04(17) . .
C14B O1B C2B 118.1(2) . .
C8B O2B C6B 118.9(2) . .
C18B O3B C12B 118.2(2) . .
C2B C1B P1B 119.6(3) . .
C6B C1B P1B 119.9(3) . .
C6B C1B C2B 119.9(3) . .
C1B C2B O1B 120.1(3) . .
C3B C2B O1B 119.7(3) . .
C3B C2B C1B 120.2(3) . .
C2B C3B H3B 120.8 . .
C2B C3B C4B 118.4(3) . .
C4B C3B H3B 120.8 . .
C3B C4B H4B 119.0 . .
C5B C4B C3B 122.0(4) . .
C5B C4B H4B 119.0 . .
C4B C5B H5B 120.9 . .
C6B C5B C4B 118.3(3) . .
C6B C5B H5B 120.9 . .
C1B C6B O2B 120.9(3) . .
C5B C6B O2B 118.8(3) . .
C5B C6B C1B 120.2(3) . .
C8B C7B P1B 119.5(2) . .
C12B C7B P1B 119.6(2) . .
C12B C7B C8B 120.6(3) . .
C7B C8B O2B 121.2(3) . .
C9B C8B O2B 119.3(3) . .
C9B C8B C7B 119.4(3) . .
C8B C9B H9B 120.9 . .
C8B C9B C10B 118.2(3) . .
C10B C9B H9B 120.9 . .
C9B C10B H10B 118.2 . .
C9B C10B C11B 123.5(3) . .
C11B C10B H10B 118.2 . .
C10B C11B H11B 121.5 . .
C10B C11B C12B 116.9(3) . .
C12B C11B H11B 121.5 . .
C7B C12B O3B 121.1(3) . .
C7B C12B C11B 120.1(3) . .
C11B C12B O3B 118.8(3) . .
C14B C13B P1B 119.4(3) . .
C18B C13B P1B 119.6(2) . .
C18B C13B C14B 120.6(3) . .
C13B C14B O1B 120.8(3) . .
C15B C14B O1B 119.8(3) . .
C15B C14B C13B 119.4(3) . .
C14B C15B H15B 120.8 . .
C14B C15B C16B 118.4(3) . .
C16B C15B H15B 120.8 . .
C15B C16B H16B 118.6 . .
C15B C16B C17B 122.7(3) . .
C17B C16B H16B 118.6 . .
C16B C17B H17B 121.2 . .
C18B C17B C16B 117.5(4) . .
C18B C17B H17B 121.2 . .
C13B C18B O3B 121.2(3) . .
C13B C18B C17B 120.1(3) . .
C17B C18B O3B 118.7(3) . .

loop_
_geom_bond_atom_site_label_1
_geom_bond_atom_site_label_2
_geom_bond_distance
_geom_bond_site_symmetry_2
S4A P1A 1.868(6) .
O4A P1A 1.510(9) .
P1A C1A 1.754(3) .
P1A C7A 1.744(4) .
P1A C13A 1.754(4) .
O1A C2A 1.395(4) .
O1A C14A 1.403(4) .
O2A C6A 1.397(4) .
O2A C8A 1.406(4) .
O3A C12A 1.401(4) .
O3A C18A 1.392(4) .
C1A C2A 1.383(5) .
C1A C6A 1.392(5) .
C2A C3A 1.388(5) .
C3A H3A 0.9500 .
C3A C4A 1.393(5) .
C4A H4A 0.9500 .
C4A C5A 1.395(5) .
C5A H5A 0.9500 .
C5A C6A 1.387(5) .
C7A C8A 1.393(5) .
C7A C12A 1.405(4) .
C8A C9A 1.380(5) .
C9A H9A 0.9500 .
C9A C10A 1.397(5) .
C10A H10A 0.9500 .
C10A C11A 1.394(5) .
C11A H11A 0.9500 .
C11A C12A 1.369(5) .
C13A C14A 1.380(5) .
C13A C18A 1.405(5) .
C14A C15A 1.380(5) .
C15A H15A 0.9500 .
C15A C16A 1.400(5) .
C16A H16A 0.9500 .
C16A C17A 1.378(5) .
C17A H17A 0.9500 .
C17A C18A 1.386(5) .
S4B P1B 1.806(11) .
O4B P1B 1.490(9) .
P1B C1B 1.750(4) .
P1B C7B 1.745(3) .
P1B C13B 1.749(4) .
O1B C2B 1.406(4) .
O1B C14B 1.395(4) .
O2B C6B 1.401(4) .
O2B C8B 1.399(4) .
O3B C12B 1.398(4) .
O3B C18B 1.397(4) .
C1B C2B 1.397(5) .
C1B C6B 1.393(5) .
C2B C3B 1.367(5) .
C3B H3B 0.9500 .
C3B C4B 1.399(5) .
C4B H4B 0.9500 .
C4B C5B 1.394(5) .
C5B H5B 0.9500 .
C5B C6B 1.373(5) .
C7B C8B 1.397(4) .
C7B C12B 1.388(5) .
C8B C9B 1.379(4) .
C9B H9B 0.9500 .
C9B C10B 1.386(5) .
C10B H10B 0.9500 .
C10B C11B 1.392(5) .
C11B H11B 0.9500 .
C11B C12B 1.393(4) .
C13B C14B 1.391(4) .
C13B C18B 1.386(5) .
C14B C15B 1.386(5) .
C15B H15B 0.9500 .
C15B C16B 1.387(6) .
C16B H16B 0.9500 .
C16B C17B 1.394(5) .
C17B H17B 0.9500 .
C17B C18B 1.392(5) .

_cod_database_fobs_code 4517232
